data_4313102
loop_
_publ_author_name
'Mani Ganesan'
'Keng-Yu Shih'
'Phillip E. Fanwick'
'Richard A. Walton'

_publ_section_title
;
 Complexation of the Triply-Bonded Dirhenium(II) Complex Re2Cl4(\m-dppm)2
 (dppm = Ph2PCH2PPh2) by Up to Three Acetylene Molecules
;
_journal_name_full 'Inorganic Chemistry'
_journal_page_first 1241
_journal_page_last 1247
_journal_paper_doi 10.1021/ic020532b
_journal_volume 42
_journal_year 2003
_chemical_formula_sum 'C52 H50 Cl6 P4 Re2'
_chemical_formula_weight 1383.90
_chemical_name_systematic
;
   ?
;
_space_group_IT_number 14
_symmetry_cell_setting monoclinic
_symmetry_space_group_name_Hall '-P 2yn'
_symmetry_space_group_name_H-M 'P 1 21/n 1'
_atom_sites_solution_hydrogens geom
_atom_sites_solution_primary direct
_atom_sites_solution_secondary difmap
_audit_creation_method SHELXL-97
_cell_angle_alpha 90.00
_cell_angle_beta 91.8566(7)
_cell_angle_gamma 90.00
_cell_formula_units_Z 4
_cell_length_a 15.1686(2)
_cell_length_b 14.7343(2)
_cell_length_c 26.6033(3)
_cell_measurement_temperature 293(2)
_cell_volume 5942.68(13)
_computing_structure_refinement 'SHELXL-97 (Sheldrick, 1997)'
_computing_structure_solution 'SHELXS-97 (Sheldrick, 1990)'
_diffrn_ambient_temperature 293(2)
_diffrn_measured_fraction_theta_full 0.963
_diffrn_measured_fraction_theta_max 0.963
_diffrn_radiation_monochromator graphite
_diffrn_radiation_source 'fine-focus sealed tube'
_diffrn_radiation_type MoK\a
_diffrn_radiation_wavelength 0.71073
_diffrn_reflns_av_R_equivalents 0.0000
_diffrn_reflns_av_sigmaI/netI 0.0715
_diffrn_reflns_limit_h_max 19
_diffrn_reflns_limit_h_min 0
_diffrn_reflns_limit_k_max 19
_diffrn_reflns_limit_k_min 0
_diffrn_reflns_limit_l_max 34
_diffrn_reflns_limit_l_min -34
_diffrn_reflns_number 13108
_diffrn_reflns_theta_full 27.47
_diffrn_reflns_theta_max 27.47
_diffrn_reflns_theta_min 5.02
_exptl_absorpt_coefficient_mu 4.479
_exptl_crystal_density_diffrn 1.547
_exptl_crystal_density_method 'not measured'
_exptl_crystal_F_000 2696
_refine_diff_density_max 1.968
_refine_diff_density_min -1.557
_refine_diff_density_rms 0.171
_refine_ls_extinction_method none
_refine_ls_goodness_of_fit_ref 1.026
_refine_ls_hydrogen_treatment mixed
_refine_ls_matrix_type full
_refine_ls_number_parameters 674
_refine_ls_number_reflns 13108
_refine_ls_number_restraints 0
_refine_ls_restrained_S_all 1.026
_refine_ls_R_factor_all 0.0667
_refine_ls_R_factor_gt 0.0409
_refine_ls_shift/su_max 0.066
_refine_ls_shift/su_mean 0.001
_refine_ls_structure_factor_coef Fsqd
_refine_ls_weighting_details 'calc w=1/[\s^2^(Fo^2^)+(0.0461P)^2^+1.2578P] where P=(Fo^2^+2Fc^2^)/3'
_refine_ls_weighting_scheme calc
_refine_ls_wR_factor_gt 0.0888
_refine_ls_wR_factor_ref 0.0980
_reflns_number_gt 9917
_reflns_number_total 13108
_reflns_threshold_expression >2sigma(I)
_cod_data_source_file ic020532b_1.cif
_cod_data_source_block xl
_cod_original_formula_sum 'C52 H4 H46 Cl6 P4 Re2'
_cod_database_code 4313102

loop_
_symmetry_equiv_pos_as_xyz
'x, y, z'
'-x+1/2, y+1/2, -z+1/2'
'-x, -y, -z'
'x-1/2, -y-1/2, z-1/2'

loop_
_atom_site_label
_atom_site_type_symbol
_atom_site_fract_x
_atom_site_fract_y
_atom_site_fract_z
_atom_site_U_iso_or_equiv
_atom_site_adp_type
_atom_site_occupancy
_atom_site_symmetry_multiplicity
_atom_site_calc_flag
_atom_site_refinement_flags
_atom_site_disorder_assembly
_atom_site_disorder_group
Re1 Re 0.023753(14) 0.092762(13) 0.221814(7) 0.01824(7) Uani 1 1 d . . .
Re2 Re 0.153192(14) 0.192003(12) 0.276066(7) 0.01502(7) Uani 1 1 d . . .
Cl1 Cl -0.08494(9) 0.10935(9) 0.15180(5) 0.0272(3) Uani 1 1 d . . .
Cl12 Cl 0.05386(8) 0.25537(8) 0.21131(4) 0.0178(3) Uani 1 1 d . . .
Cl21 Cl 0.22266(9) 0.33999(8) 0.28233(5) 0.0212(3) Uani 1 1 d . . .
Cl22 Cl 0.25996(8) 0.14832(8) 0.34149(4) 0.0199(3) Uani 1 1 d . . .
Cl91 Cl 0.2808(3) 0.0543(2) 0.92654(12) 0.1227(12) Uani 1 1 d . . .
Cl92 Cl 0.2270(2) 0.1319(2) 0.83179(12) 0.1189(12) Uani 1 1 d . . .
Cl93 Cl 0.6517(2) 0.2072(2) 0.04634(10) 0.1177(13) Uani 1 1 d . . .
Cl94 Cl 0.8237(3) 0.2972(2) 0.06818(16) 0.1431(15) Uani 1 1 d . . .
Cl95 Cl 0.34772(15) 0.06723(15) 0.46121(7) 0.0640(6) Uani 1 1 d . . .
Cl96 Cl 0.52610(13) 0.03279(16) 0.43075(8) 0.0680(6) Uani 1 1 d . . .
P1 P -0.09147(10) 0.14890(10) 0.27597(5) 0.0241(3) Uani 1 1 d . . .
P2 P 0.05243(9) 0.24742(9) 0.33890(5) 0.0196(3) Uani 1 1 d . . .
P3 P 0.12302(10) 0.07873(9) 0.14766(5) 0.0189(3) Uani 1 1 d . . .
P4 P 0.26542(9) 0.16290(8) 0.21467(5) 0.0165(3) Uani 1 1 d . . .
C1 C 0.0146(5) -0.0507(4) 0.2089(2) 0.0279(14) Uani 1 1 d . . .
H1 H 0.051(4) -0.093(4) 0.188(2) 0.040(18) Uiso 1 1 d . . .
C2 C -0.0452(4) -0.0332(4) 0.2355(2) 0.0267(14) Uani 1 1 d . . .
H2 H -0.094(4) -0.055(3) 0.2523(18) 0.014(13) Uiso 1 1 d . . .
C11 C 0.0809(4) 0.0775(4) 0.2959(2) 0.0196(12) Uani 1 1 d . . .
H11 H 0.066(3) 0.052(3) 0.3221(17) 0.002(12) Uiso 1 1 d . . .
C12 C 0.1402(4) 0.0527(4) 0.26221(19) 0.0181(12) Uani 1 1 d . . .
H12 H 0.176(4) 0.007(4) 0.2620(19) 0.021(15) Uiso 1 1 d . . .
C1B C -0.0581(4) 0.2529(4) 0.3089(2) 0.0247(13) Uani 1 1 d . . .
H1B1 H -0.1006 0.2660 0.3344 0.030 Uiso 1 1 calc R . .
H1B2 H -0.0598 0.3028 0.2851 0.030 Uiso 1 1 calc R . .
C2B C 0.2387(4) 0.0709(3) 0.17041(19) 0.0197(12) Uani 1 1 d . . .
H2B1 H 0.2485 0.0129 0.1869 0.024 Uiso 1 1 calc R . .
H2B2 H 0.2773 0.0744 0.1421 0.024 Uiso 1 1 calc R . .
C111 C -0.1913(4) 0.1849(5) 0.2415(2) 0.0350(16) Uani 1 1 d . . .
C112 C -0.1995(5) 0.2730(5) 0.2226(2) 0.0480(19) Uani 1 1 d . . .
H112 H -0.1545 0.3149 0.2284 0.058 Uiso 1 1 calc R . .
C113 C -0.2759(6) 0.2981(7) 0.1948(3) 0.072(3) Uani 1 1 d . . .
H113 H -0.2817 0.3566 0.1820 0.087 Uiso 1 1 calc R . .
C114 C -0.3415(6) 0.2362(9) 0.1866(3) 0.085(4) Uani 1 1 d . . .
H114 H -0.3926 0.2536 0.1689 0.102 Uiso 1 1 calc R . .
C115 C -0.3341(5) 0.1503(9) 0.2036(3) 0.087(4) Uani 1 1 d . . .
H115 H -0.3794 0.1090 0.1971 0.104 Uiso 1 1 calc R . .
C116 C -0.2575(5) 0.1229(6) 0.2313(3) 0.060(2) Uani 1 1 d . . .
H116 H -0.2519 0.0634 0.2425 0.072 Uiso 1 1 calc R . .
C121 C -0.1379(4) 0.0850(4) 0.3286(2) 0.0312(15) Uani 1 1 d . . .
C122 C -0.2116(4) 0.1221(5) 0.3500(2) 0.0388(16) Uani 1 1 d . . .
H122 H -0.2371 0.1741 0.3360 0.047 Uiso 1 1 calc R . .
C123 C -0.2484(5) 0.0827(6) 0.3922(2) 0.051(2) Uani 1 1 d . . .
H123 H -0.2974 0.1088 0.4066 0.061 Uiso 1 1 calc R . .
C124 C -0.2114(6) 0.0048(6) 0.4124(2) 0.055(2) Uani 1 1 d . . .
H124 H -0.2355 -0.0221 0.4405 0.066 Uiso 1 1 calc R . .
C125 C -0.1385(5) -0.0332(5) 0.3909(2) 0.0445(19) Uani 1 1 d . . .
H125 H -0.1137 -0.0858 0.4046 0.053 Uiso 1 1 calc R . .
C126 C -0.1020(4) 0.0059(4) 0.3492(2) 0.0329(15) Uani 1 1 d . . .
H126 H -0.0533 -0.0208 0.3349 0.039 Uiso 1 1 calc R . .
C211 C 0.0637(4) 0.3613(3) 0.3672(2) 0.0223(12) Uani 1 1 d . . .
C212 C 0.0067(4) 0.4332(4) 0.3572(2) 0.0335(15) Uani 1 1 d . . .
H212 H -0.0359 0.4284 0.3314 0.040 Uiso 1 1 calc R . .
C213 C 0.0129(5) 0.5118(4) 0.3854(3) 0.0444(17) Uani 1 1 d . . .
H213 H -0.0259 0.5594 0.3784 0.053 Uiso 1 1 calc R . .
C214 C 0.0742(5) 0.5205(4) 0.4228(3) 0.0444(18) Uani 1 1 d . . .
H214 H 0.0765 0.5731 0.4422 0.053 Uiso 1 1 calc R . .
C215 C 0.1335(6) 0.4514(4) 0.4323(2) 0.048(2) Uani 1 1 d . . .
H215 H 0.1772 0.4579 0.4574 0.058 Uiso 1 1 calc R . .
C216 C 0.1278(5) 0.3713(4) 0.4042(2) 0.0383(16) Uani 1 1 d . . .
H216 H 0.1678 0.3245 0.4106 0.046 Uiso 1 1 calc R . .
C221 C 0.0325(4) 0.1880(3) 0.39842(18) 0.0179(11) Uani 1 1 d . . .
C222 C -0.0407(4) 0.2122(4) 0.4261(2) 0.0279(13) Uani 1 1 d . . .
H222 H -0.0818 0.2530 0.4126 0.033 Uiso 1 1 calc R . .
C223 C -0.0526(4) 0.1758(4) 0.4736(2) 0.0312(14) Uani 1 1 d . . .
H223 H -0.1018 0.1914 0.4916 0.037 Uiso 1 1 calc R . .
C224 C 0.0095(4) 0.1161(4) 0.4937(2) 0.0255(13) Uani 1 1 d . . .
H224 H 0.0018 0.0916 0.5255 0.031 Uiso 1 1 calc R . .
C225 C 0.0816(4) 0.0928(3) 0.4674(2) 0.0248(13) Uani 1 1 d . . .
H225 H 0.1232 0.0533 0.4816 0.030 Uiso 1 1 calc R . .
C226 C 0.0939(4) 0.1277(3) 0.41929(19) 0.0222(12) Uani 1 1 d . . .
H226 H 0.1428 0.1106 0.4013 0.027 Uiso 1 1 calc R . .
C311 C 0.1270(4) 0.1668(3) 0.09872(19) 0.0224(12) Uani 1 1 d . . .
C312 C 0.1959(4) 0.1638(4) 0.0657(2) 0.0298(14) Uani 1 1 d . . .
H312 H 0.2385 0.1187 0.0697 0.036 Uiso 1 1 calc R . .
C313 C 0.2032(4) 0.2261(4) 0.0268(2) 0.0373(16) Uani 1 1 d . . .
H313 H 0.2504 0.2231 0.0054 0.045 Uiso 1 1 calc R . .
C314 C 0.1402(5) 0.2921(4) 0.0204(2) 0.0383(17) Uani 1 1 d . . .
H314 H 0.1449 0.3348 -0.0051 0.046 Uiso 1 1 calc R . .
C315 C 0.0706(4) 0.2950(4) 0.0513(2) 0.0330(15) Uani 1 1 d . . .
H315 H 0.0275 0.3391 0.0460 0.040 Uiso 1 1 calc R . .
C316 C 0.0622(4) 0.2336(3) 0.09083(19) 0.0253(13) Uani 1 1 d . . .
H316 H 0.0142 0.2369 0.1116 0.030 Uiso 1 1 calc R . .
C321 C 0.1019(4) -0.0209(4) 0.1074(2) 0.0274(14) Uani 1 1 d . . .
C322 C 0.1510(5) -0.1000(4) 0.1125(2) 0.0384(18) Uani 1 1 d . . .
H322 H 0.1986 -0.1024 0.1353 0.046 Uiso 1 1 calc R . .
C323 C 0.1292(5) -0.1755(4) 0.0835(2) 0.050(2) Uani 1 1 d . . .
H323 H 0.1616 -0.2287 0.0876 0.060 Uiso 1 1 calc R . .
C324 C 0.0605(6) -0.1724(4) 0.0491(3) 0.052(2) Uani 1 1 d . . .
H324 H 0.0469 -0.2229 0.0294 0.062 Uiso 1 1 calc R . .
C325 C 0.0118(5) -0.0948(4) 0.0436(2) 0.0393(17) Uani 1 1 d . . .
H325 H -0.0356 -0.0931 0.0205 0.047 Uiso 1 1 calc R . .
C326 C 0.0326(4) -0.0183(4) 0.0724(2) 0.0301(14) Uani 1 1 d . . .
H326 H -0.0002 0.0346 0.0681 0.036 Uiso 1 1 calc R . .
C411 C 0.3711(4) 0.1306(3) 0.24386(19) 0.0201(12) Uani 1 1 d . . .
C412 C 0.4245(4) 0.1992(4) 0.2647(2) 0.0253(13) Uani 1 1 d . . .
H412 H 0.4080 0.2596 0.2605 0.030 Uiso 1 1 calc R . .
C413 C 0.5016(4) 0.1784(4) 0.2915(2) 0.0326(15) Uani 1 1 d . . .
H413 H 0.5363 0.2248 0.3051 0.039 Uiso 1 1 calc R . .
C414 C 0.5272(4) 0.0890(4) 0.2982(2) 0.0349(15) Uani 1 1 d . . .
H414 H 0.5794 0.0750 0.3158 0.042 Uiso 1 1 calc R . .
C415 C 0.4744(4) 0.0212(4) 0.2784(2) 0.0284(14) Uani 1 1 d . . .
H415 H 0.4910 -0.0390 0.2832 0.034 Uiso 1 1 calc R . .
C416 C 0.3970(4) 0.0406(4) 0.2514(2) 0.0280(13) Uani 1 1 d . . .
H416 H 0.3623 -0.0064 0.2383 0.034 Uiso 1 1 calc R . .
C421 C 0.3029(4) 0.2512(3) 0.17132(18) 0.0185(11) Uani 1 1 d . . .
C422 C 0.3805(4) 0.2364(3) 0.1459(2) 0.0242(13) Uani 1 1 d . . .
H422 H 0.4116 0.1827 0.1514 0.029 Uiso 1 1 calc R . .
C423 C 0.4124(4) 0.3003(4) 0.1127(2) 0.0309(14) Uani 1 1 d . . .
H423 H 0.4636 0.2890 0.0954 0.037 Uiso 1 1 calc R . .
C424 C 0.3667(4) 0.3815(4) 0.1057(2) 0.0306(14) Uani 1 1 d . . .
H424 H 0.3884 0.4255 0.0842 0.037 Uiso 1 1 calc R . .
C425 C 0.2895(4) 0.3973(4) 0.1303(2) 0.0268(13) Uani 1 1 d . . .
H425 H 0.2595 0.4518 0.1253 0.032 Uiso 1 1 calc R . .
C426 C 0.2565(4) 0.3329(3) 0.16244(19) 0.0211(12) Uani 1 1 d . . .
H426 H 0.2036 0.3434 0.1782 0.025 Uiso 1 1 calc R . .
C901 C 0.1897(7) 0.0908(6) 0.8908(4) 0.083(3) Uani 1 1 d . . .
H90A H 0.1595 0.1387 0.9083 0.100 Uiso 1 1 calc R . .
H90B H 0.1488 0.0409 0.8853 0.100 Uiso 1 1 calc R . .
C911 C 0.7675(8) 0.1927(6) 0.0658(5) 0.111(5) Uani 1 1 d . . .
H91A H 0.7710 0.1645 0.0987 0.133 Uiso 1 1 calc R . .
H91B H 0.7958 0.1527 0.0423 0.133 Uiso 1 1 calc R . .
C921 C 0.4153(5) 0.0394(6) 0.4117(3) 0.058(2) Uani 1 1 d . . .
H92A H 0.3967 -0.0185 0.3976 0.070 Uiso 1 1 calc R . .
H92B H 0.4084 0.0849 0.3855 0.070 Uiso 1 1 calc R . .

loop_
_atom_site_aniso_label
_atom_site_aniso_U_11
_atom_site_aniso_U_22
_atom_site_aniso_U_33
_atom_site_aniso_U_23
_atom_site_aniso_U_13
_atom_site_aniso_U_12
Re1 0.01684(13) 0.01994(12) 0.01783(12) 0.00343(8) -0.00131(9) -0.00347(8)
Re2 0.01435(12) 0.01494(11) 0.01578(11) 0.00146(8) 0.00084(8) -0.00058(8)
Cl1 0.0225(8) 0.0347(7) 0.0240(7) 0.0040(6) -0.0042(6) -0.0039(6)
Cl12 0.0169(7) 0.0196(6) 0.0169(6) 0.0030(5) -0.0006(5) -0.0004(5)
Cl21 0.0254(8) 0.0158(6) 0.0225(6) -0.0013(5) 0.0020(6) -0.0034(5)
Cl22 0.0180(7) 0.0240(6) 0.0177(6) 0.0023(5) -0.0002(5) 0.0003(5)
Cl91 0.139(3) 0.114(2) 0.115(2) -0.016(2) -0.007(2) 0.018(2)
Cl92 0.104(3) 0.132(2) 0.120(2) 0.018(2) -0.0121(19) -0.074(2)
Cl93 0.137(3) 0.125(2) 0.0864(17) -0.0340(16) -0.0654(19) 0.074(2)
Cl94 0.135(3) 0.107(2) 0.192(4) 0.066(2) 0.075(3) 0.048(2)
Cl95 0.0676(15) 0.0849(14) 0.0394(10) 0.0114(10) 0.0023(10) 0.0176(11)
Cl96 0.0363(12) 0.0933(15) 0.0730(13) 0.0302(12) -0.0178(10) -0.0146(10)
P1 0.0164(8) 0.0335(8) 0.0225(7) 0.0060(6) 0.0010(6) -0.0018(6)
P2 0.0174(8) 0.0197(7) 0.0219(7) 0.0035(6) 0.0037(6) 0.0021(5)
P3 0.0203(8) 0.0187(7) 0.0173(7) 0.0023(5) -0.0018(6) -0.0022(5)
P4 0.0175(8) 0.0144(6) 0.0175(6) 0.0003(5) 0.0008(6) -0.0008(5)
C1 0.036(4) 0.022(3) 0.025(3) 0.001(3) -0.006(3) -0.009(3)
C2 0.022(4) 0.028(3) 0.030(3) 0.006(3) -0.003(3) -0.017(3)
C11 0.017(3) 0.023(3) 0.019(3) 0.007(2) 0.001(2) -0.007(2)
C12 0.018(3) 0.019(3) 0.017(3) 0.002(2) -0.003(2) 0.003(2)
C1B 0.019(3) 0.031(3) 0.025(3) 0.006(2) 0.003(2) 0.006(2)
C2B 0.015(3) 0.022(3) 0.023(3) 0.000(2) 0.003(2) 0.004(2)
C111 0.015(3) 0.068(5) 0.022(3) 0.001(3) 0.008(3) 0.005(3)
C112 0.049(5) 0.060(5) 0.035(4) 0.005(3) -0.004(3) 0.020(4)
C113 0.053(6) 0.114(8) 0.049(5) 0.005(5) -0.013(4) 0.042(5)
C114 0.035(6) 0.176(11) 0.044(5) 0.016(6) -0.006(4) 0.046(7)
C115 0.021(4) 0.202(12) 0.036(4) 0.015(6) -0.009(4) -0.027(6)
C116 0.031(4) 0.109(7) 0.039(4) 0.017(4) -0.004(3) -0.024(4)
C121 0.020(3) 0.048(4) 0.026(3) 0.005(3) 0.001(3) -0.017(3)
C122 0.029(4) 0.056(4) 0.031(3) 0.003(3) 0.000(3) -0.013(3)
C123 0.030(4) 0.089(6) 0.034(4) -0.002(4) 0.010(3) -0.023(4)
C124 0.054(5) 0.086(6) 0.025(3) 0.013(4) -0.001(4) -0.044(5)
C125 0.041(5) 0.062(4) 0.030(3) 0.017(3) -0.003(3) -0.028(4)
C126 0.027(4) 0.044(4) 0.028(3) 0.006(3) -0.002(3) -0.017(3)
C211 0.024(3) 0.018(3) 0.025(3) -0.002(2) 0.010(2) 0.004(2)
C212 0.034(4) 0.027(3) 0.040(4) 0.001(3) 0.011(3) 0.002(3)
C213 0.042(5) 0.029(3) 0.062(5) -0.001(3) 0.011(4) 0.005(3)
C214 0.061(5) 0.029(3) 0.045(4) -0.013(3) 0.027(4) -0.007(3)
C215 0.078(6) 0.032(4) 0.034(4) 0.004(3) -0.008(4) -0.012(4)
C216 0.048(4) 0.023(3) 0.043(4) -0.001(3) -0.011(3) -0.001(3)
C221 0.016(3) 0.021(3) 0.017(3) -0.002(2) 0.006(2) -0.002(2)
C222 0.025(3) 0.036(3) 0.024(3) 0.006(3) 0.006(3) 0.004(3)
C223 0.031(4) 0.042(3) 0.022(3) 0.001(3) 0.013(3) 0.007(3)
C224 0.028(4) 0.030(3) 0.018(3) 0.003(2) 0.006(3) -0.006(2)
C225 0.032(4) 0.016(3) 0.026(3) 0.001(2) -0.001(3) 0.001(2)
C226 0.028(3) 0.020(3) 0.019(3) -0.003(2) 0.004(2) 0.001(2)
C311 0.024(3) 0.022(3) 0.021(3) 0.002(2) -0.001(3) -0.007(2)
C312 0.035(4) 0.027(3) 0.027(3) 0.007(3) -0.006(3) -0.006(3)
C313 0.034(4) 0.053(4) 0.026(3) 0.006(3) 0.007(3) -0.010(3)
C314 0.050(5) 0.035(3) 0.029(3) 0.017(3) -0.005(3) -0.014(3)
C315 0.038(4) 0.029(3) 0.031(3) 0.010(3) -0.009(3) -0.001(3)
C316 0.031(4) 0.024(3) 0.020(3) 0.005(2) -0.005(3) -0.004(2)
C321 0.036(4) 0.024(3) 0.022(3) 0.002(2) -0.005(3) -0.006(3)
C322 0.062(5) 0.025(3) 0.027(3) -0.003(3) -0.025(3) 0.007(3)
C323 0.080(6) 0.027(3) 0.042(4) -0.007(3) -0.031(4) 0.005(3)
C324 0.083(6) 0.030(3) 0.040(4) -0.001(3) -0.027(4) -0.010(4)
C325 0.045(4) 0.040(4) 0.032(3) -0.002(3) -0.012(3) -0.009(3)
C326 0.029(4) 0.032(3) 0.028(3) -0.003(3) -0.009(3) -0.002(3)
C411 0.019(3) 0.022(3) 0.019(3) 0.000(2) 0.010(2) 0.002(2)
C412 0.022(3) 0.024(3) 0.030(3) -0.007(2) 0.006(3) -0.001(2)
C413 0.024(4) 0.041(4) 0.032(3) -0.010(3) -0.002(3) -0.006(3)
C414 0.023(4) 0.046(4) 0.035(3) 0.005(3) -0.004(3) 0.003(3)
C415 0.023(3) 0.030(3) 0.032(3) 0.007(3) -0.001(3) 0.004(2)
C416 0.025(3) 0.027(3) 0.032(3) -0.004(3) -0.001(3) -0.002(2)
C421 0.020(3) 0.019(3) 0.017(3) -0.001(2) 0.006(2) -0.006(2)
C422 0.027(3) 0.020(3) 0.026(3) -0.001(2) 0.007(3) 0.002(2)
C423 0.033(4) 0.032(3) 0.029(3) 0.001(3) 0.013(3) -0.002(3)
C424 0.040(4) 0.024(3) 0.028(3) 0.007(3) 0.009(3) -0.004(3)
C425 0.037(4) 0.021(3) 0.023(3) 0.004(2) 0.004(3) 0.000(2)
C426 0.020(3) 0.025(3) 0.019(3) -0.002(2) 0.006(2) -0.001(2)
C901 0.070(7) 0.064(6) 0.117(8) -0.003(5) 0.009(6) -0.029(5)
C911 0.118(10) 0.059(6) 0.149(10) 0.031(6) -0.073(9) 0.017(6)
C921 0.033(5) 0.094(6) 0.048(4) 0.005(4) -0.006(4) 0.009(4)

loop_
_atom_type_symbol
_atom_type_description
_atom_type_scat_dispersion_real
_atom_type_scat_dispersion_imag
_atom_type_scat_source
C C 0.0033 0.0016 'International Tables Vol C Tables 4.2.6.8 and 6.1.1.4'
Re Re -1.0185 7.2310 'International Tables Vol C Tables 4.2.6.8 and 6.1.1.4'
Cl Cl 0.1484 0.1585 'International Tables Vol C Tables 4.2.6.8 and 6.1.1.4'
P P 0.1023 0.0942 'International Tables Vol C Tables 4.2.6.8 and 6.1.1.4'
H H 0.0000 0.0000 'International Tables Vol C Tables 4.2.6.8 and 6.1.1.4'
H H 0.0000 0.0000 'International Tables Vol C Tables 4.2.6.8 and 6.1.1.4'

loop_
_geom_angle_atom_site_label_1
_geom_angle_atom_site_label_2
_geom_angle_atom_site_label_3
_geom_angle
_geom_angle_site_symmetry_1
_geom_angle_site_symmetry_3
_geom_angle_publ_flag
C12 Re1 C11 36.7(2) . . ?
C12 Re1 C1 81.7(2) . . ?
C11 Re1 C1 93.8(2) . . ?
C12 Re1 C2 94.3(2) . . ?
C11 Re1 C2 86.5(2) . . ?
C1 Re1 C2 32.2(2) . . ?
C12 Re1 P1 113.27(16) . . ?
C11 Re1 P1 76.64(16) . . ?
C1 Re1 P1 112.5(2) . . ?
C2 Re1 P1 80.4(2) . . ?
C12 Re1 Cl12 100.02(14) . . ?
C11 Re1 Cl12 97.80(14) . . ?
C1 Re1 Cl12 162.58(19) . . ?
C2 Re1 Cl12 161.25(19) . . ?
P1 Re1 Cl12 82.89(5) . . ?
C12 Re1 Cl1 159.73(15) . . ?
C11 Re1 Cl1 161.82(17) . . ?
C1 Re1 Cl1 86.47(15) . . ?
C2 Re1 Cl1 84.08(14) . . ?
P1 Re1 Cl1 86.45(5) . . ?
Cl12 Re1 Cl1 86.53(4) . . ?
C12 Re1 P3 82.26(16) . . ?
C11 Re1 P3 118.43(17) . . ?
C1 Re1 P3 80.3(2) . . ?
C2 Re1 P3 111.33(19) . . ?
P1 Re1 P3 160.47(4) . . ?
Cl12 Re1 P3 82.72(4) . . ?
Cl1 Re1 P3 79.56(5) . . ?
C12 Re1 Re2 47.77(14) . . ?
C11 Re1 Re2 47.58(14) . . ?
C1 Re1 Re2 129.47(16) . . ?
C2 Re1 Re2 133.85(14) . . ?
P1 Re1 Re2 91.27(3) . . ?
Cl12 Re1 Re2 54.65(3) . . ?
Cl1 Re1 Re2 141.04(3) . . ?
P3 Re1 Re2 91.11(3) . . ?
C11 Re2 C12 37.4(2) . . ?
C11 Re2 Cl21 159.93(16) . . ?
C12 Re2 Cl21 158.71(17) . . ?
C11 Re2 Cl22 87.04(14) . . ?
C12 Re2 Cl22 85.58(13) . . ?
Cl21 Re2 Cl22 84.88(4) . . ?
C11 Re2 P4 114.27(17) . . ?
C12 Re2 P4 76.88(16) . . ?
Cl21 Re2 P4 83.85(4) . . ?
Cl22 Re2 P4 88.25(4) . . ?
C11 Re2 Cl12 99.80(14) . . ?
C12 Re2 Cl12 101.46(13) . . ?
Cl21 Re2 Cl12 87.79(4) . . ?
Cl22 Re2 Cl12 172.66(4) . . ?
P4 Re2 Cl12 91.31(4) . . ?
C11 Re2 P2 75.65(17) . . ?
C12 Re2 P2 113.02(16) . . ?
Cl21 Re2 P2 86.13(5) . . ?
Cl22 Re2 P2 90.90(4) . . ?
P4 Re2 P2 169.98(4) . . ?
Cl12 Re2 P2 88.25(4) . . ?
C11 Re2 Re1 49.12(14) . . ?
C12 Re2 Re1 48.63(14) . . ?
Cl21 Re2 Re1 142.96(3) . . ?
Cl22 Re2 Re1 132.05(3) . . ?
P4 Re2 Re1 93.21(3) . . ?
Cl12 Re2 Re1 55.29(3) . . ?
P2 Re2 Re1 94.77(3) . . ?
Re2 Cl12 Re1 70.06(3) . . ?
C111 P1 C1B 102.1(3) . . ?
C111 P1 C121 101.5(3) . . ?
C1B P1 C121 99.8(3) . . ?
C111 P1 Re1 113.5(2) . . ?
C1B P1 Re1 111.9(2) . . ?
C121 P1 Re1 124.9(2) . . ?
C1B P2 C221 102.8(3) . . ?
C1B P2 C211 102.1(2) . . ?
C221 P2 C211 95.5(2) . . ?
C1B P2 Re2 107.46(19) . . ?
C221 P2 Re2 123.60(17) . . ?
C211 P2 Re2 122.14(19) . . ?
C321 P3 C311 99.2(2) . . ?
C321 P3 C2B 106.7(3) . . ?
C311 P3 C2B 102.9(3) . . ?
C321 P3 Re1 115.0(2) . . ?
C311 P3 Re1 121.9(2) . . ?
C2B P3 Re1 109.51(18) . . ?
C411 P4 C2B 104.7(2) . . ?
C411 P4 C421 99.6(2) . . ?
C2B P4 C421 100.8(2) . . ?
C411 P4 Re2 112.62(17) . . ?
C2B P4 Re2 114.63(19) . . ?
C421 P4 Re2 122.16(18) . . ?
H1 C1 C2 154(4) . . ?
H1 C1 Re1 132(4) . . ?
C2 C1 Re1 74.9(4) . . ?
H2 C2 C1 147(3) . . ?
H2 C2 Re1 141(3) . . ?
C1 C2 Re1 72.9(4) . . ?
H11 C11 C12 131(3) . . ?
H11 C11 Re2 138(3) . . ?
C12 C11 Re2 71.5(3) . . ?
H11 C11 Re1 135(3) . . ?
C12 C11 Re1 71.0(3) . . ?
Re2 C11 Re1 83.3(2) . . ?
H12 C12 C11 131(4) . . ?
H12 C12 Re2 135(4) . . ?
C11 C12 Re2 71.1(3) . . ?
H12 C12 Re1 136(3) . . ?
C11 C12 Re1 72.3(3) . . ?
Re2 C12 Re1 83.60(19) . . ?
P1 C1B P2 114.0(3) . . ?
P4 C2B P3 110.7(3) . . ?
C116 C111 C112 119.3(6) . . ?
C116 C111 P1 119.6(6) . . ?
C112 C111 P1 121.0(5) . . ?
C111 C112 C113 119.8(8) . . ?
C114 C113 C112 119.6(9) . . ?
C115 C114 C113 121.5(7) . . ?
C114 C115 C116 120.1(9) . . ?
C111 C116 C115 119.7(9) . . ?
C122 C121 C126 118.8(6) . . ?
C122 C121 P1 116.3(5) . . ?
C126 C121 P1 124.9(5) . . ?
C121 C122 C123 121.0(7) . . ?
C124 C123 C122 119.5(8) . . ?
C123 C124 C125 119.8(6) . . ?
C124 C125 C126 120.7(7) . . ?
C125 C126 C121 120.3(7) . . ?
C216 C211 C212 118.7(5) . . ?
C216 C211 P2 116.5(4) . . ?
C212 C211 P2 124.5(4) . . ?
C213 C212 C211 120.3(6) . . ?
C214 C213 C212 121.0(6) . . ?
C213 C214 C215 119.8(6) . . ?
C214 C215 C216 119.8(6) . . ?
C211 C216 C215 120.4(6) . . ?
C226 C221 C222 119.0(5) . . ?
C226 C221 P2 121.4(4) . . ?
C222 C221 P2 119.2(4) . . ?
C223 C222 C221 120.6(5) . . ?
C224 C223 C222 119.4(6) . . ?
C225 C224 C223 120.6(5) . . ?
C224 C225 C226 120.7(5) . . ?
C221 C226 C225 119.6(5) . . ?
C312 C311 C316 117.8(5) . . ?
C312 C311 P3 117.9(4) . . ?
C316 C311 P3 124.2(5) . . ?
C311 C312 C313 122.0(6) . . ?
C314 C313 C312 119.3(6) . . ?
C315 C314 C313 119.9(6) . . ?
C314 C315 C316 121.8(6) . . ?
C315 C316 C311 119.1(6) . . ?
C326 C321 C322 119.0(5) . . ?
C326 C321 P3 118.9(4) . . ?
C322 C321 P3 122.1(4) . . ?
C321 C322 C323 120.1(5) . . ?
C324 C323 C322 120.6(6) . . ?
C323 C324 C325 119.8(6) . . ?
C324 C325 C326 120.4(6) . . ?
C321 C326 C325 120.1(6) . . ?
C416 C411 C412 118.2(5) . . ?
C416 C411 P4 123.4(4) . . ?
C412 C411 P4 118.0(4) . . ?
C413 C412 C411 120.9(5) . . ?
C414 C413 C412 120.4(5) . . ?
C415 C414 C413 119.0(5) . . ?
C414 C415 C416 121.5(5) . . ?
C415 C416 C411 120.0(5) . . ?
C422 C421 C426 118.5(5) . . ?
C422 C421 P4 118.4(4) . . ?
C426 C421 P4 123.1(4) . . ?
C423 C422 C421 121.3(5) . . ?
C422 C423 C424 119.0(6) . . ?
C425 C424 C423 120.5(5) . . ?
C424 C425 C426 120.5(5) . . ?
C425 C426 C421 120.1(5) . . ?
Cl91 C901 Cl92 108.4(6) . . ?
Cl94 C911 Cl93 111.6(5) . . ?
Cl96 C921 Cl95 112.3(4) . . ?

loop_
_geom_bond_atom_site_label_1
_geom_bond_atom_site_label_2
_geom_bond_distance
_geom_bond_site_symmetry_2
_geom_bond_publ_flag
Re1 C12 2.122(5) . ?
Re1 C11 2.139(5) . ?
Re1 C1 2.145(6) . ?
Re1 C2 2.167(6) . ?
Re1 P1 2.4450(16) . ?
Re1 Cl12 2.4567(12) . ?
Re1 Cl1 2.4592(12) . ?
Re1 P3 2.5287(15) . ?
Re1 Re2 2.8094(3) . ?
Re2 C11 2.088(5) . ?
Re2 C12 2.093(5) . ?
Re2 Cl21 2.4251(12) . ?
Re2 Cl22 2.4257(11) . ?
Re2 P4 2.4351(15) . ?
Re2 Cl12 2.4376(11) . ?
Re2 P2 2.4418(15) . ?
Cl91 C901 1.738(10) . ?
Cl92 C901 1.791(10) . ?
Cl93 C911 1.827(10) . ?
Cl94 C911 1.759(10) . ?
Cl95 C921 1.743(8) . ?
Cl96 C921 1.743(7) . ?
P1 C111 1.824(6) . ?
P1 C1B 1.828(6) . ?
P1 C121 1.846(6) . ?
P2 C1B 1.836(5) . ?
P2 C221 1.843(5) . ?
P2 C211 1.845(5) . ?
P3 C321 1.840(5) . ?
P3 C311 1.841(5) . ?
P3 C2B 1.842(5) . ?
P4 C411 1.821(5) . ?
P4 C2B 1.832(5) . ?
P4 C421 1.841(5) . ?
C1 H1 1.01(7) . ?
C1 C2 1.195(9) . ?
C2 H2 0.93(6) . ?
C11 H11 0.83(5) . ?
C11 C12 1.340(8) . ?
C12 H12 0.86(6) . ?
C111 C116 1.379(9) . ?
C111 C112 1.396(9) . ?
C112 C113 1.404(10) . ?
C113 C114 1.362(14) . ?
C114 C115 1.347(14) . ?
C115 C116 1.413(11) . ?
C121 C122 1.382(9) . ?
C121 C126 1.392(8) . ?
C122 C123 1.397(9) . ?
C123 C124 1.380(11) . ?
C124 C125 1.380(11) . ?
C125 C126 1.381(8) . ?
C211 C216 1.368(8) . ?
C211 C212 1.388(8) . ?
C212 C213 1.381(8) . ?
C213 C214 1.346(9) . ?
C214 C215 1.377(10) . ?
C215 C216 1.399(8) . ?
C221 C226 1.391(7) . ?
C221 C222 1.398(8) . ?
C222 C223 1.389(8) . ?
C223 C224 1.383(8) . ?
C224 C225 1.362(8) . ?
C225 C226 1.397(7) . ?
C311 C312 1.387(9) . ?
C311 C316 1.402(8) . ?
C312 C313 1.391(8) . ?
C313 C314 1.370(9) . ?
C314 C315 1.360(10) . ?
C315 C316 1.396(7) . ?
C321 C326 1.382(7) . ?
C321 C322 1.386(8) . ?
C322 C323 1.388(8) . ?
C323 C324 1.365(9) . ?
C324 C325 1.366(9) . ?
C325 C326 1.394(8) . ?
C411 C416 1.395(7) . ?
C411 C412 1.399(7) . ?
C412 C413 1.384(8) . ?
C413 C414 1.382(8) . ?
C414 C415 1.374(8) . ?
C415 C416 1.386(7) . ?
C421 C422 1.393(8) . ?
C421 C426 1.409(7) . ?
C422 C423 1.389(8) . ?
C423 C424 1.393(8) . ?
C424 C425 1.380(9) . ?
C425 C426 1.383(7) . ?
